data_8100617
loop_
_publ_author_name
'Robin, M.'
'Galy, J.-P.'

_publ_section_title
;
Crystal structure of 11-chloro-2-methyl-7,8,9,10-tetrahydro[1,3]thiazolo-
[5,4-a]acridine, C~15~H~13~ClN~2~S
;
_journal_issue 2
_journal_name_full 'Zeitschrift f\"ur Kristallographie - New Crystal Structures'
_journal_page_first 233
_journal_page_last 234
_journal_volume 217
_journal_year 2002
_chemical_formula_moiety 'C30 H26 Cl2 N4 S2 '
_chemical_formula_structural 'C15 H13 Cl1 N2 S1'
_chemical_formula_sum 'C15 H13 Cl N2 S'
_chemical_formula_weight 613.714
_space_group_IT_number 2
_symmetry_cell_setting triclinic
_symmetry_space_group_name_Hall '-P 1'
_symmetry_space_group_name_H-M 'P -1'
_cell_angle_alpha 96.732(5)
_cell_angle_beta 99.616(4)
_cell_angle_gamma 102.884(4)
_cell_formula_units_Z 4
_cell_length_a 10.225(1)
_cell_length_b 11.4840(9)
_cell_length_c 12.019(1)
_cell_measurement_temperature 298
_cell_volume 1338.8(2)
_exptl_crystal_density_diffrn 1.522
_refine_ls_goodness_of_fit_gt 1.332
_cod_depositor_comments
;
The following automatic conversions were performed:
'_symmetry_cell_setting' value 'Triclinic' changed to 'triclinic'
according to '/home/saulius/struct/CIF-dictionaries/cif_core.dic'
dictionary named 'cif_core.dic' version 2.4.1 from 2010-06-29.

Automatic conversion script
Id: cif_fix_enum 1527 2010-12-29 10:47:43Z saulius 
;
_cod_original_formula_sum 'C15 H13 Cl1 N2 S1'
_cod_database_code 8100617

loop_
_symmetry_equiv_pos_as_xyz
+X,+Y,+Z
-X,-Y,-Z

loop_
_atom_site_label
_atom_site_fract_x
_atom_site_fract_y
_atom_site_fract_z
_atom_site_U_iso_or_equiv
_atom_site_occupancy
_atom_site_adp_type
Cl1 0.157666(18) 0.207946(17) 0.452762(18) 0.06144(11) 1.00 Uani
Cl2 0.075724(17) 0.301987(16) 0.057238(17) 0.05546(10) 1.00 Uani
S1 0.345587(17) 0.412918(17) 0.366404(17) 0.05226(10) 1.00 Uani
S2 0.202192(17) 0.102052(16) 0.144260(16) 0.04619(10) 1.00 Uani
N1 0.33243(6) 0.60913(5) 0.28454(5) 0.0509(3) 1.00 Uani
N2 -0.17821(5) 0.39721(5) 0.36352(5) 0.0471(3) 1.00 Uani
N3 0.12574(6) -0.10293(5) 0.21295(5) 0.0497(3) 1.00 Uani
N4 -0.32404(5) 0.08970(5) 0.12198(5) 0.0517(3) 1.00 Uani
C1 0.56224(7) 0.57155(7) 0.30379(7) 0.0711(5) 1.00 Uani
C2 0.41548(7) 0.54235(7) 0.31294(6) 0.0512(4) 1.00 Uani
C3 0.20328(7) 0.55829(6) 0.30470(6) 0.0441(4) 1.00 Uani
C4 0.18807(6) 0.45099(6) 0.34928(6) 0.0390(3) 1.00 Uani
C5 0.06092(6) 0.39058(6) 0.37136(6) 0.0378(4) 1.00 Uani
C6 -0.05041(6) 0.44611(6) 0.34697(6) 0.0409(4) 1.00 Uani
C7 -0.03038(7) 0.55717(7) 0.30426(7) 0.0502(4) 1.00 Uani
C8 0.09245(7) 0.61297(6) 0.28223(6) 0.0489(4) 1.00 Uani
C9 0.02800(6) 0.28076(6) 0.41454(6) 0.0412(4) 1.00 Uani
C10 -0.10060(7) 0.22916(6) 0.43015(6) 0.0411(4) 1.00 Uani
C11 -0.20282(7) 0.29351(6) 0.40255(6) 0.0443(4) 1.00 Uani
C12 -0.34784(7) 0.24456(7) 0.41660(7) 0.0587(4) 1.00 Uani
C13 -0.36093(7) 0.14960(6) 0.49550(7) 0.0605(4) 1.00 Uani
C14 -0.28610(7) 0.05544(7) 0.46158(7) 0.0631(5) 1.00 Uani
C15 -0.13329(7) 0.11074(6) 0.47778(6) 0.0542(4) 1.00 Uani
C16 0.37248(7) -0.04942(7) 0.21077(7) 0.0625(5) 1.00 Uani
C17 0.23208(7) -0.02793(6) 0.19326(6) 0.0479(4) 1.00 Uani
C19 0.01097(7) -0.05715(6) 0.18951(6) 0.0451(4) 1.00 Uani
C20 -0.12083(7) -0.11988(6) 0.20371(6) 0.0525(4) 1.00 Uani
C21 -0.22668(7) -0.06872(6) 0.18046(6) 0.0515(4) 1.00 Uani
C22 -0.21032(6) 0.04549(6) 0.14231(6) 0.0436(4) 1.00 Uani
C23 -0.08006(6) 0.10937(6) 0.12577(5) 0.0381(4) 1.00 Uani
C24 -0.07721(6) 0.21968(6) 0.08468(6) 0.0413(4) 1.00 Uani
C25 -0.19134(7) 0.26561(6) 0.06386(6) 0.0442(4) 1.00 Uani
C26 -0.31453(7) 0.19423(7) 0.08569(6) 0.0494(4) 1.00 Uani
C27 -0.44477(7) 0.23704(8) 0.06803(7) 0.0703(5) 1.00 Uani
C28 -0.44213(8) 0.33387(8) -0.00960(8) 0.0755(5) 1.00 Uani
C29 -0.31079(9) 0.43231(7) 0.02911(8) 0.0754(6) 1.00 Uani
C30 -0.18710(7) 0.38235(6) 0.01645(7) 0.0590(4) 1.00 Uani
C50 0.03004(6) 0.05368(6) 0.15155(5) 0.0386(4) 1.00 Uani
H7 -0.119543 0.589388 0.296031 0.069155 1.00 Uiso
H8 0.104777 0.687565 0.252036 0.067921 1.00 Uiso
H1A 0.613726 0.509060 0.330106 0.089840 1.00 Uiso
H1B 0.587390 0.560288 0.242699 0.089840 1.00 Uiso
H1C 0.613875 0.654465 0.349663 0.089840 1.00 Uiso
H20 -0.132528 -0.208056 0.220943 0.070603 1.00 Uiso
H21 -0.329566 -0.119356 0.177097 0.069410 1.00 Uiso
H12A -0.381430 0.317743 0.454721 0.076986 1.00 Uiso
H12B -0.415575 0.211889 0.330579 0.076986 1.00 Uiso
H13A -0.463887 0.113212 0.500765 0.078853 1.00 Uiso
H13B -0.330005 0.198395 0.583253 0.078853 1.00 Uiso
H14A -0.290296 -0.002290 0.526089 0.080676 1.00 Uiso
H14B -0.329860 0.014659 0.362644 0.080676 1.00 Uiso
H15A -0.087459 0.142329 0.567427 0.072143 1.00 Uiso
H15B -0.092147 0.047066 0.437306 0.072143 1.00 Uiso
H16A 0.426227 -0.019536 0.156199 0.080684 1.00 Uiso
H16B 0.370845 -0.129021 0.214046 0.080684 1.00 Uiso
H16C 0.419369 -0.002823 0.291053 0.080684 1.00 Uiso
H27A -0.455648 0.277907 0.158143 0.089994 1.00 Uiso
H27B -0.528323 0.162655 0.028390 0.089994 1.00 Uiso
H28A -0.436162 0.284844 -0.098750 0.095171 1.00 Uiso
H28B -0.533957 0.366046 -0.007866 0.095171 1.00 Uiso
H29A -0.306263 0.488534 0.116388 0.095446 1.00 Uiso
H29B -0.313116 0.492889 -0.029278 0.095446 1.00 Uiso
H30A -0.095405 0.447088 0.073076 0.078413 1.00 Uiso
H30B -0.160419 0.383378 -0.070368 0.078413 1.00 Uiso

loop_
_atom_site_aniso_label
_atom_site_aniso_U_11
_atom_site_aniso_U_22
_atom_site_aniso_U_33
_atom_site_aniso_U_12
_atom_site_aniso_U_13
_atom_site_aniso_U_23
Cl1 0.04867(11) 0.05412(11) 0.07821(15) 0.01840(9) 0.01155(10) 0.02818(11)
Cl2 0.04934(11) 0.04574(10) 0.06589(13) 0.00428(8) 0.01871(9) 0.01813(10)
S1 0.04225(10) 0.05555(12) 0.05542(13) 0.01527(9) 0.01276(9) 0.01657(10)
S2 0.03920(10) 0.04460(11) 0.04923(12) 0.00413(8) 0.01175(8) 0.01152(9)
N1 0.0469(3) 0.0526(4) 0.0495(4) 0.0099(3) 0.0193(3) 0.0147(3)
N2 0.0396(3) 0.0470(4) 0.0499(4) 0.0102(3) 0.0072(3) 0.0136(3)
N3 0.0456(3) 0.0463(3) 0.0525(4) 0.0101(3) 0.0100(3) 0.0153(3)
N4 0.0454(4) 0.0569(4) 0.0496(4) 0.0135(3) 0.0166(3) 0.0174(3)
C1 0.0484(5) 0.0866(6) 0.0745(6) 0.0153(4) 0.0299(4) 0.0239(5)
C2 0.0460(4) 0.0571(5) 0.0442(5) 0.0066(4) 0.0153(3) 0.0064(4)
C3 0.0436(4) 0.0457(4) 0.0382(4) 0.0091(3) 0.0124(3) 0.0059(4)
C4 0.0411(4) 0.0367(4) 0.0350(4) 0.0120(3) 0.0075(3) 0.0034(3)
C5 0.0379(4) 0.0368(4) 0.0341(4) 0.0073(3) 0.0083(3) 0.0050(3)
C6 0.0392(4) 0.0401(4) 0.0389(4) 0.0097(3) 0.0084(3) 0.0075(3)
C7 0.0458(4) 0.0477(4) 0.0539(5) 0.0142(3) 0.0138(3) 0.0170(4)
C8 0.0499(4) 0.0418(4) 0.0520(5) 0.0126(3) 0.0154(3) 0.0185(4)
C9 0.0411(4) 0.0380(4) 0.0399(4) 0.0124(3) 0.0041(3) 0.0060(3)
C10 0.0420(4) 0.0409(4) 0.0343(4) 0.0054(3) 0.0052(3) 0.0072(3)
C11 0.0432(4) 0.0433(4) 0.0408(4) 0.0067(3) 0.0097(3) 0.0080(4)
C12 0.0417(4) 0.0621(5) 0.0671(6) 0.0098(4) 0.0142(4) 0.0225(4)
C13 0.0528(5) 0.0495(4) 0.0742(6) 0.0034(4) 0.0280(4) 0.0184(4)
C14 0.0549(5) 0.0499(5) 0.0772(6) 0.0021(4) 0.0207(4) 0.0156(4)
C15 0.0535(5) 0.0412(4) 0.0617(5) 0.0046(3) 0.0128(4) 0.0180(4)
C16 0.0448(4) 0.0664(5) 0.0708(6) 0.0151(4) 0.0119(4) 0.0192(5)
C17 0.0482(4) 0.0496(4) 0.0406(4) 0.0129(3) 0.0082(3) 0.0072(4)
C19 0.0454(4) 0.0401(4) 0.0446(4) 0.0083(3) 0.0091(3) 0.0094(3)
C20 0.0446(4) 0.0453(4) 0.0619(5) 0.0040(3) 0.0142(4) 0.0167(4)
C21 0.0427(4) 0.0502(4) 0.0552(5) 0.0006(3) 0.0143(4) 0.0174(4)
C22 0.0399(4) 0.0473(4) 0.0382(4) 0.0054(3) 0.0115(3) 0.0077(4)
C23 0.0414(4) 0.0360(4) 0.0323(4) 0.0074(3) 0.0086(3) 0.0066(3)
C24 0.0415(4) 0.0421(4) 0.0340(4) 0.0018(3) 0.0127(3) 0.0031(3)
C25 0.0496(4) 0.0465(4) 0.0319(4) 0.0132(3) 0.0104(3) 0.0052(3)
C26 0.0461(4) 0.0574(5) 0.0412(4) 0.0155(3) 0.0133(3) 0.0128(4)
C27 0.0521(5) 0.0871(6) 0.0707(6) 0.0316(4) 0.0197(4) 0.0313(5)
C28 0.0594(5) 0.0793(6) 0.0868(7) 0.0349(5) 0.0206(5) 0.0308(5)
C29 0.0767(6) 0.0654(5) 0.0842(7) 0.0386(5) 0.0294(5) 0.0227(5)
C30 0.0643(5) 0.0501(4) 0.0608(5) 0.0220(4) 0.0225(4) 0.0205(4)
C50 0.0353(4) 0.0389(4) 0.0359(4) 0.0019(3) 0.0097(3) 0.0038(3)

loop_
_geom_bond_atom_site_label_1
_geom_bond_atom_site_label_2
_geom_bond_distance
_geom_bond_site_symmetry_1
_geom_bond_site_symmetry_2
_geom_bond_publ_flag
Cl1 C9 1.7461(6) . . ?
Cl2 C24 1.7417(6) . . ?
S1 C2 1.7426(7) . . ?
S1 C4 1.7470(6) . . ?
S2 C17 1.7372(7) . . ?
S2 C50 1.7440(6) . . ?
N1 C2 1.2964(8) . . ?
N1 C3 1.3927(8) . . ?
N2 C6 1.3595(8) . . ?
N2 C11 1.3185(8) . . ?
N3 C17 1.3025(8) . . ?
N3 C19 1.3900(8) . . ?
N4 C22 1.3664(8) . . ?
N4 C26 1.3137(8) . . ?
C1 C2 1.4886(9) . . ?
C3 C4 1.3881(8) . . ?
C3 C8 1.4164(9) . . ?
C4 C5 1.4135(8) . . ?
C5 C6 1.4298(8) . . ?
C5 C9 1.4127(8) . . ?
C6 C7 1.4158(9) . . ?
C7 C8 1.3601(9) . . ?
C9 C10 1.3699(8) . . ?
C10 C11 1.4264(9) . . ?
C10 C15 1.5273(9) . . ?
C11 C12 1.5092(9) . . ?
C12 C13 1.5252(9) . . ?
C13 C14 1.5134(10) . . ?
C14 C15 1.5198(9) . . ?
C16 C17 1.4951(9) . . ?
C19 C20 1.4273(9) . . ?
C19 C50 1.3861(9) . . ?
C20 C21 1.3474(9) . . ?
C21 C22 1.4238(9) . . ?
C22 C23 1.4277(8) . . ?
C23 C24 1.4088(8) . . ?
C23 C50 1.4224(8) . . ?
C24 C25 1.3822(9) . . ?
C25 C26 1.4240(9) . . ?
C25 C30 1.5118(9) . . ?
C26 C27 1.5106(9) . . ?
C27 C28 1.5318(10) . . ?
C28 C29 1.5129(11) . . ?
C29 C30 1.5229(10) . . ?
C12 H12B 1.1150(8) . . ?
C14 H14B 1.1966(8) . . ?
C27 H27A 1.1619(8) . . ?
C28 H28A 1.1681(9) . . ?
C29 H29A 1.1537(9) . . ?
C30 H30A 1.1190(8) . . ?
C30 H30B 1.1225(7) . . ?

loop_
_cod_related_entry_id
_cod_related_entry_database
_cod_related_entry_code
1 ChemSpider 30653820
